data_7242905
loop_
_publ_author_name
'Yang, Xiang-Kai'
'Lee, Wei-Te'
'Hu, Ji-Hong'
'Chen, Jhy-Der'

_publ_section_title
;
 Zn(ii) and Cd(ii) coordination polymers with a new angular
 bis-pyridyl-bis-amide: synthesis, structures and sensing properties
;
_journal_issue 25
_journal_name_full CrystEngComm
_journal_page_first 4486
_journal_page_last 4493
_journal_paper_doi 10.1039/D1CE00409C
_journal_volume 23
_journal_year 2021
_chemical_formula_sum 'C52 H40 Cd2 N4 O12'
_chemical_formula_weight 1137.68
_space_group_crystal_system monoclinic
_space_group_IT_number 14
_space_group_name_Hall '-P 2yn'
_space_group_name_H-M_alt 'P 1 21/n 1'
_atom_sites_solution_hydrogens geom
_audit_creation_method SHELXL-2017/1
_audit_update_record
;
2021-03-05 deposited with the CCDC.	2021-05-18 downloaded from the CCDC.
;
_cell_angle_alpha 90
_cell_angle_beta 98.1584(18)
_cell_angle_gamma 90
_cell_formula_units_Z 4
_cell_length_a 14.2507(4)
_cell_length_b 19.6734(7)
_cell_length_c 16.6986(5)
_cell_measurement_reflns_used 9058
_cell_measurement_temperature 296(2)
_cell_measurement_theta_max 33.85
_cell_measurement_theta_min 2.41
_cell_volume 4634.2(3)
_computing_cell_refinement 'Bruker SAINT'
_computing_data_collection 'Bruker APEX2'
_computing_data_reduction 'Bruker SAINT'
_computing_molecular_graphics 'Bruker SHELXTL'
_computing_publication_material 'Bruker SHELXTL'
_computing_structure_refinement 'SHELXL-2017/1 (Sheldrick, 2017)'
_computing_structure_solution 'SHELXS-97 (Sheldrick 2008)'
_diffrn_ambient_temperature 296(2)
_diffrn_measured_fraction_theta_full 0.999
_diffrn_measured_fraction_theta_max 0.909
_diffrn_measurement_device_type 'Bruker APEX-II CCD'
_diffrn_measurement_method '\f and \w scans'
_diffrn_radiation_type MoK\a
_diffrn_radiation_wavelength 0.71073
_diffrn_reflns_av_R_equivalents 0.0313
_diffrn_reflns_av_unetI/netI 0.0424
_diffrn_reflns_Laue_measured_fraction_full 0.999
_diffrn_reflns_Laue_measured_fraction_max 0.909
_diffrn_reflns_limit_h_max 21
_diffrn_reflns_limit_h_min -21
_diffrn_reflns_limit_k_max 23
_diffrn_reflns_limit_k_min -30
_diffrn_reflns_limit_l_max 26
_diffrn_reflns_limit_l_min -25
_diffrn_reflns_number 53551
_diffrn_reflns_point_group_measured_fraction_full 0.999
_diffrn_reflns_point_group_measured_fraction_max 0.909
_diffrn_reflns_theta_full 25.242
_diffrn_reflns_theta_max 34.096
_diffrn_reflns_theta_min 1.609
_exptl_absorpt_coefficient_mu 0.988
_exptl_absorpt_correction_T_max 0.7467
_exptl_absorpt_correction_T_min 0.6734
_exptl_absorpt_correction_type multi-scan
_exptl_absorpt_process_details 'SADABS V2008/1 (Bruker AXS, 2008)'
_exptl_crystal_colour colourless
_exptl_crystal_density_diffrn 1.631
_exptl_crystal_description block
_exptl_crystal_F_000 2288
_exptl_crystal_size_max 0.300
_exptl_crystal_size_mid 0.200
_exptl_crystal_size_min 0.200
_refine_diff_density_max 1.455
_refine_diff_density_min -1.225
_refine_diff_density_rms 0.120
_refine_ls_extinction_method none
_refine_ls_goodness_of_fit_ref 1.037
_refine_ls_hydrogen_treatment constr
_refine_ls_matrix_type full
_refine_ls_number_parameters 626
_refine_ls_number_reflns 17325
_refine_ls_number_restraints 2
_refine_ls_restrained_S_all 1.037
_refine_ls_R_factor_all 0.0565
_refine_ls_R_factor_gt 0.0396
_refine_ls_shift/su_max 0.003
_refine_ls_shift/su_mean 0.000
_refine_ls_structure_factor_coef Fsqd
_refine_ls_weighting_details 'w=1/[\s^2^(Fo^2^)+(0.0481P)^2^+5.1798P] where P=(Fo^2^+2Fc^2^)/3'
_refine_ls_weighting_scheme calc
_refine_ls_wR_factor_gt 0.0985
_refine_ls_wR_factor_ref 0.1067
_reflns_Friedel_coverage 0.000
_reflns_number_gt 13585
_reflns_number_total 17325
_reflns_threshold_expression 'I > 2\s(I)'
_cod_data_source_file d1ce00409c2.cif
_cod_data_source_block 2
_cod_depositor_comments
;
The following automatic conversions were performed:

data item '_exptl_absorpt_correction_type' value 'multi_scan' was
changed to 'multi-scan' in accordance with the
/home/data/users/saulius/crontab/automatic-downloads/rss-feeds/RSC/lib/dictionaries/cif_core.dic
dictionary named 'cif_core.dic' version 2.4.2 last updated on
2011-04-26.

Automatic conversion script
Id: cif_fix_values 7556 2019-12-06 15:28:31Z antanas 

 Adding full bibliography for 7242904--7242905.cif.
;
_cod_original_sg_symbol_H-M 'P 21/n'
_cod_database_code 7242905
_shelx_shelxl_version_number 2017/1
_shelx_space_group_comment
; 
The symmetry employed for this shelxl refinement is uniquely defined 
by the following loop, which should always be used as a source of 
symmetry information in preference to the above space-group names. 
They are only intended as comments. 
;
_shelx_estimated_absorpt_t_min 0.756
_shelx_estimated_absorpt_t_max 0.827

loop_
_space_group_symop_operation_xyz
'x, y, z'
'-x+1/2, y+1/2, -z+1/2'
'-x, -y, -z'
'x-1/2, -y-1/2, z-1/2'

loop_
_atom_site_label
_atom_site_type_symbol
_atom_site_fract_x
_atom_site_fract_y
_atom_site_fract_z
_atom_site_U_iso_or_equiv
_atom_site_adp_type
_atom_site_occupancy
_atom_site_site_symmetry_order
_atom_site_calc_flag
_atom_site_refinement_flags_posn
_atom_site_refinement_flags_adp
_atom_site_refinement_flags_occupancy
_atom_site_disorder_assembly
_atom_site_disorder_group
Cd1 Cd 0.75071(2) 0.76827(2) 0.91313(2) 0.01673(4) Uani 1 1 d . . . . .
Cd2 Cd 0.67863(2) 0.62817(2) 1.01884(2) 0.01686(4) Uani 1 1 d . . . . .
O1 O 1.24428(16) 0.72882(12) 1.01630(12) 0.0353(5) Uani 1 1 d . . . . .
O2 O 1.63031(15) 0.87929(15) 1.14122(12) 0.0435(6) Uani 1 1 d . . . . .
O3 O 1.8083(2) 1.01558(13) 1.47084(18) 0.0616(8) Uani 1 1 d . . . . .
O4 O 0.75650(13) 0.76359(10) 1.05155(10) 0.0253(4) Uani 1 1 d . . . . .
O5 O 0.78559(13) 0.66607(10) 1.11646(11) 0.0257(4) Uani 1 1 d . . . . .
O6 O 1.06374(15) 0.89122(10) 1.41053(11) 0.0300(4) Uani 1 1 d . . . . .
O7 O 1.10430(12) 0.78345(9) 1.42535(10) 0.0206(3) Uani 1 1 d . . . . .
O8 O 0.75208(15) 0.68882(9) 0.81352(11) 0.0275(4) Uani 1 1 d . . . . .
O9 O 0.79403(13) 0.63625(10) 0.93020(11) 0.0261(4) Uani 1 1 d . . . . .
O10 O 0.78470(19) 0.33614(10) 0.69951(13) 0.0414(6) Uani 1 1 d . . . . .
O11 O 0.78016(18) 0.39267(12) 0.58607(13) 0.0400(5) Uani 1 1 d . . . . .
N1 N 0.91331(15) 0.79397(12) 0.95016(13) 0.0240(4) Uani 1 1 d . . . . .
N2 N 1.20736(16) 0.76357(13) 1.13602(13) 0.0278(5) Uani 1 1 d . . . . .
H2A H 1.226036 0.780645 1.182992 0.033 Uiso 1 1 calc R U . . .
N3 N 1.78147(17) 0.91267(13) 1.51822(14) 0.0295(5) Uani 1 1 d . . . . .
H3A H 1.761436 0.872059 1.507057 0.035 Uiso 1 1 calc R U . . .
N4 N 2.06861(17) 0.87279(13) 1.60922(14) 0.0283(5) Uani 1 1 d . . . . .
C1 C 0.96971(19) 0.75829(14) 1.00717(15) 0.0248(5) Uani 1 1 d . . . . .
H1A H 0.950983 0.714596 1.019076 0.030 Uiso 1 1 calc R U . . .
C2 C 1.05410(19) 0.78309(15) 1.04906(15) 0.0255(5) Uani 1 1 d . . . . .
C3 C 1.0817(2) 0.84757(16) 1.02948(18) 0.0325(6) Uani 1 1 d . . . . .
H3B H 1.137299 0.866320 1.056467 0.039 Uiso 1 1 calc R U . . .
C4 C 1.0263(2) 0.88436(16) 0.96934(19) 0.0349(7) Uani 1 1 d . . . . .
H4B H 1.045007 0.927306 0.954527 0.042 Uiso 1 1 calc R U . . .
C5 C 0.9428(2) 0.85581(15) 0.93200(17) 0.0290(6) Uani 1 1 d . . . . .
H5A H 0.905391 0.880822 0.892344 0.035 Uiso 1 1 calc R U . . .
C6 C 1.1103(2) 0.74094(16) 1.11542(17) 0.0300(6) Uani 1 1 d . . . . .
H6A H 1.079125 0.742967 1.163390 0.036 Uiso 1 1 calc R U . . .
H6B H 1.110183 0.693892 1.098043 0.036 Uiso 1 1 calc R U . . .
C7 C 1.2687(2) 0.75795(15) 1.08176(15) 0.0262(5) Uani 1 1 d . . . . .
C8 C 1.36409(19) 0.78894(15) 1.10126(15) 0.0260(5) Uani 1 1 d . . . . .
C9 C 1.3877(2) 0.83207(18) 1.16690(17) 0.0367(7) Uani 1 1 d . . . . .
H9A H 1.343179 0.840667 1.201280 0.044 Uiso 1 1 calc R U . . .
C10 C 1.4758(2) 0.8625(2) 1.18235(18) 0.0403(8) Uani 1 1 d . . . . .
H10A H 1.490456 0.891506 1.226315 0.048 Uiso 1 1 calc R U . . .
C11 C 1.5421(2) 0.84895(18) 1.13105(16) 0.0320(6) Uani 1 1 d . . . . .
C12 C 1.5206(2) 0.80637(17) 1.06462(16) 0.0324(6) Uani 1 1 d . . . . .
H12A H 1.565409 0.797829 1.030487 0.039 Uiso 1 1 calc R U . . .
C13 C 1.4322(2) 0.77698(16) 1.04981(15) 0.0294(6) Uani 1 1 d . . . . .
H13A H 1.417363 0.748780 1.005109 0.035 Uiso 1 1 calc R U . . .
C14 C 1.66789(19) 0.89647(18) 1.21953(16) 0.0321(6) Uani 1 1 d . . . . .
C15 C 1.6824(3) 0.84767(18) 1.27900(18) 0.0387(7) Uani 1 1 d . . . . .
H15A H 1.666742 0.802545 1.267048 0.046 Uiso 1 1 calc R U . . .
C16 C 1.7204(2) 0.86630(15) 1.35673(17) 0.0349(7) Uani 1 1 d . . . . .
H16A H 1.729691 0.833524 1.397209 0.042 Uiso 1 1 calc R U . . .
C17 C 1.74464(19) 0.93302(14) 1.37486(16) 0.0255(5) Uani 1 1 d . . . . .
C18 C 1.7326(3) 0.98071(18) 1.3132(2) 0.0429(8) Uani 1 1 d . . . . .
H18A H 1.750642 1.025558 1.324232 0.052 Uiso 1 1 calc R U . . .
C19 C 1.6941(3) 0.9624(2) 1.2354(2) 0.0460(8) Uani 1 1 d . . . . .
H19A H 1.686192 0.994663 1.194292 0.055 Uiso 1 1 calc R U . . .
C20 C 1.7803(2) 0.95680(15) 1.45792(18) 0.0297(6) Uani 1 1 d . . . . .
C21 C 1.8150(2) 0.9296(2) 1.60244(17) 0.0390(8) Uani 1 1 d . . . . .
H21A H 1.768711 0.914595 1.635945 0.047 Uiso 1 1 calc R U . . .
H21B H 1.821095 0.978576 1.607858 0.047 Uiso 1 1 calc R U . . .
C22 C 1.9093(2) 0.89691(16) 1.63190(16) 0.0293(6) Uani 1 1 d . . . . .
C23 C 1.9252(2) 0.86129(18) 1.70427(17) 0.0356(7) Uani 1 1 d . . . . .
H23A H 1.876848 0.856500 1.735903 0.043 Uiso 1 1 calc R U . . .
C24 C 2.0131(2) 0.83304(18) 1.72893(18) 0.0387(7) Uani 1 1 d . . . . .
H24A H 2.025357 0.809978 1.777911 0.046 Uiso 1 1 calc R U . . .
C25 C 2.0823(2) 0.83957(17) 1.67974(17) 0.0347(7) Uani 1 1 d . . . . .
H25A H 2.141284 0.820002 1.696321 0.042 Uiso 1 1 calc R U . . .
C26 C 1.98368(19) 0.90160(15) 1.58660(16) 0.0283(5) Uani 1 1 d . . . . .
H26A H 1.974094 0.925846 1.538325 0.034 Uiso 1 1 calc R U . . .
C27 C 0.79654(16) 0.72970(13) 1.11015(13) 0.0189(4) Uani 1 1 d . . . . .
C28 C 0.86100(16) 0.76330(13) 1.17918(13) 0.0178(4) Uani 1 1 d . . . . .
C29 C 0.89544(18) 0.72100(13) 1.24247(14) 0.0223(5) Uani 1 1 d . . . . .
H29A H 0.875969 0.675846 1.241375 0.027 Uiso 1 1 calc R U . . .
C30 C 0.95916(18) 0.74451(13) 1.30844(14) 0.0221(5) Uani 1 1 d . . . . .
H30A H 0.982523 0.714502 1.349514 0.026 Uiso 1 1 calc R U . . .
C31 C 0.98748(16) 0.81138(13) 1.31312(13) 0.0188(4) Uani 1 1 d . . . . .
C32 C 0.95144(16) 0.85814(12) 1.25010(13) 0.0173(4) Uani 1 1 d . . . . .
C33 C 0.88832(16) 0.83368(13) 1.18159(13) 0.0174(4) Uani 1 1 d . . . . .
C34 C 0.85525(18) 0.88085(13) 1.11914(14) 0.0216(5) Uani 1 1 d . . . . .
H34A H 0.814104 0.865944 1.074342 0.026 Uiso 1 1 calc R U . . .
C35 C 0.8825(2) 0.94713(15) 1.12356(16) 0.0281(5) Uani 1 1 d . . . . .
H35A H 0.860380 0.976728 1.081684 0.034 Uiso 1 1 calc R U . . .
C36 C 0.9436(2) 0.97118(15) 1.19065(17) 0.0299(6) Uani 1 1 d . . . . .
H36A H 0.961637 1.016645 1.193102 0.036 Uiso 1 1 calc R U . . .
C37 C 0.97690(18) 0.92807(14) 1.25280(15) 0.0249(5) Uani 1 1 d . . . . .
H37A H 1.016743 0.944833 1.297355 0.030 Uiso 1 1 calc R U . . .
C38 C 1.05618(16) 0.83058(13) 1.38661(13) 0.0196(4) Uani 1 1 d . . . . .
C39 C 0.77762(17) 0.63604(13) 0.85346(15) 0.0210(5) Uani 1 1 d . . . . .
C40 C 0.78690(17) 0.57206(12) 0.80625(14) 0.0179(4) Uani 1 1 d . . . . .
C41 C 0.71812(18) 0.55981(13) 0.74150(15) 0.0232(5) Uani 1 1 d . . . . .
H41A H 0.668626 0.590596 0.729287 0.028 Uiso 1 1 calc R U . . .
C42 C 0.7214(2) 0.50152(14) 0.69349(16) 0.0265(5) Uani 1 1 d . . . . .
H42A H 0.674056 0.494045 0.650032 0.032 Uiso 1 1 calc R U . . .
C43 C 0.79364(18) 0.45564(12) 0.71005(15) 0.0211(5) Uani 1 1 d . . . . .
C44 C 0.86855(17) 0.46769(12) 0.77439(14) 0.0191(4) Uani 1 1 d . . . . .
C45 C 0.94749(19) 0.42334(14) 0.79071(17) 0.0270(5) Uani 1 1 d . . . . .
H45A H 0.950017 0.384428 0.759456 0.032 Uiso 1 1 calc R U . . .
C46 C 1.0196(2) 0.43673(16) 0.85132(18) 0.0328(6) Uani 1 1 d . . . . .
H46A H 1.070651 0.406965 0.861150 0.039 Uiso 1 1 calc R U . . .
C47 C 1.0172(2) 0.49550(16) 0.89915(17) 0.0309(6) Uani 1 1 d . . . . .
H47A H 1.067174 0.504702 0.939871 0.037 Uiso 1 1 calc R U . . .
C48 C 0.94211(18) 0.53897(14) 0.88617(15) 0.0239(5) Uani 1 1 d . . . . .
H48A H 0.941107 0.577218 0.918772 0.029 Uiso 1 1 calc R U . . .
C49 C 0.86528(17) 0.52685(12) 0.82364(14) 0.0184(4) Uani 1 1 d . . . . .
C50 C 0.78779(19) 0.39043(14) 0.66153(16) 0.0254(5) Uani 1 1 d . . . . .
O12 O 0.7522(3) 0.5325(2) 0.5179(2) 0.0994(13) Uani 1 1 d D . . . .
H12B H 0.762419 0.493889 0.535640 0.149 Uiso 1 1 calc R U . . .
C51 C 0.7900(6) 0.6063(4) 0.4121(3) 0.141(3) Uani 1 1 d D . . . .
H51A H 0.839145 0.619437 0.381516 0.212 Uiso 1 1 calc R U . . .
H51B H 0.736845 0.588880 0.376136 0.212 Uiso 1 1 calc R U . . .
H51C H 0.770381 0.645021 0.440498 0.212 Uiso 1 1 calc R U . . .
C52 C 0.8267(4) 0.5522(4) 0.4719(3) 0.141(3) Uani 1 1 d D . . . .
H52A H 0.847114 0.513012 0.443560 0.170 Uiso 1 1 calc R U . . .
H52B H 0.880745 0.569312 0.508105 0.170 Uiso 1 1 calc R U . . .

loop_
_atom_site_aniso_label
_atom_site_aniso_U_11
_atom_site_aniso_U_22
_atom_site_aniso_U_33
_atom_site_aniso_U_23
_atom_site_aniso_U_13
_atom_site_aniso_U_12
Cd1 0.02076(8) 0.01415(8) 0.01466(7) 0.00090(5) 0.00037(5) 0.00049(6)
Cd2 0.01769(8) 0.01820(9) 0.01298(7) 0.00222(5) -0.00373(5) -0.00235(6)
O1 0.0389(12) 0.0384(13) 0.0266(10) -0.0099(8) -0.0020(8) 0.0029(9)
O2 0.0257(10) 0.0842(19) 0.0216(9) -0.0010(10) 0.0065(8) -0.0061(11)
O3 0.083(2) 0.0210(12) 0.0733(19) -0.0139(12) -0.0157(16) -0.0065(13)
O4 0.0231(9) 0.0339(11) 0.0162(8) -0.0033(7) -0.0063(6) 0.0036(8)
O5 0.0235(9) 0.0267(10) 0.0240(8) -0.0049(7) -0.0064(7) -0.0051(7)
O6 0.0345(11) 0.0259(10) 0.0248(9) -0.0068(7) -0.0125(7) 0.0024(8)
O7 0.0175(8) 0.0280(9) 0.0146(7) 0.0025(6) -0.0033(6) 0.0004(7)
O8 0.0400(11) 0.0169(9) 0.0274(9) -0.0017(7) 0.0104(8) 0.0041(8)
O9 0.0239(9) 0.0344(11) 0.0200(8) -0.0056(7) 0.0034(7) 0.0031(8)
O10 0.0705(17) 0.0166(10) 0.0358(11) -0.0061(8) 0.0035(11) -0.0050(10)
O11 0.0531(14) 0.0385(13) 0.0277(10) -0.0116(9) 0.0038(9) -0.0132(11)
N1 0.0223(10) 0.0274(12) 0.0222(10) 0.0011(8) 0.0021(8) -0.0009(9)
N2 0.0240(11) 0.0377(14) 0.0208(10) 0.0003(9) -0.0006(8) 0.0005(10)
N3 0.0273(11) 0.0307(13) 0.0288(11) -0.0109(9) -0.0014(9) 0.0020(10)
N4 0.0259(11) 0.0350(13) 0.0240(10) -0.0008(9) 0.0037(8) 0.0077(10)
C1 0.0234(12) 0.0253(13) 0.0259(12) 0.0025(10) 0.0044(9) -0.0003(10)
C2 0.0225(12) 0.0304(14) 0.0235(11) 0.0015(10) 0.0026(9) 0.0018(10)
C3 0.0274(14) 0.0324(16) 0.0353(14) 0.0043(12) -0.0043(11) -0.0032(12)
C4 0.0298(15) 0.0314(16) 0.0419(16) 0.0119(12) -0.0004(12) -0.0067(12)
C5 0.0260(13) 0.0329(15) 0.0279(12) 0.0100(11) 0.0029(10) 0.0015(11)
C6 0.0273(13) 0.0326(15) 0.0287(13) 0.0064(11) -0.0010(10) -0.0022(11)
C7 0.0271(13) 0.0277(14) 0.0219(11) -0.0001(9) -0.0023(9) 0.0073(10)
C8 0.0232(12) 0.0346(15) 0.0196(11) -0.0022(10) 0.0007(9) 0.0083(11)
C9 0.0237(13) 0.058(2) 0.0302(13) -0.0190(13) 0.0088(10) -0.0007(13)
C10 0.0284(14) 0.065(2) 0.0291(14) -0.0188(14) 0.0098(11) -0.0051(14)
C11 0.0224(12) 0.0535(19) 0.0202(11) 0.0002(12) 0.0036(9) 0.0040(12)
C12 0.0291(14) 0.0492(19) 0.0202(11) -0.0017(11) 0.0086(10) 0.0129(13)
C13 0.0322(14) 0.0370(16) 0.0187(11) -0.0040(10) 0.0032(10) 0.0115(12)
C14 0.0216(12) 0.0525(19) 0.0225(12) -0.0008(12) 0.0045(9) 0.0000(12)
C15 0.053(2) 0.0340(17) 0.0281(14) -0.0054(12) 0.0013(13) -0.0091(15)
C16 0.053(2) 0.0232(14) 0.0259(13) -0.0007(10) -0.0024(12) -0.0046(13)
C17 0.0240(12) 0.0213(13) 0.0304(12) -0.0016(10) 0.0013(10) 0.0008(10)
C18 0.054(2) 0.0277(16) 0.0459(18) 0.0072(13) 0.0027(15) -0.0056(15)
C19 0.052(2) 0.046(2) 0.0384(17) 0.0147(15) 0.0013(15) -0.0010(17)
C20 0.0262(13) 0.0226(14) 0.0390(15) -0.0104(11) 0.0000(11) 0.0033(11)
C21 0.0253(14) 0.062(2) 0.0281(13) -0.0213(14) -0.0016(10) 0.0108(14)
C22 0.0259(13) 0.0365(16) 0.0252(12) -0.0142(11) 0.0023(10) 0.0048(11)
C23 0.0346(15) 0.0496(19) 0.0244(12) -0.0087(12) 0.0102(11) 0.0009(14)
C24 0.0431(18) 0.050(2) 0.0243(13) 0.0042(13) 0.0089(12) 0.0091(15)
C25 0.0334(15) 0.0466(19) 0.0241(12) 0.0030(12) 0.0044(11) 0.0134(13)
C26 0.0264(13) 0.0321(15) 0.0257(12) -0.0048(10) 0.0013(10) 0.0056(11)
C27 0.0137(9) 0.0262(12) 0.0164(9) -0.0050(8) 0.0007(7) -0.0008(9)
C28 0.0142(9) 0.0233(12) 0.0149(9) -0.0025(8) -0.0010(7) -0.0011(8)
C29 0.0255(12) 0.0210(12) 0.0183(10) -0.0015(8) -0.0033(8) -0.0043(9)
C30 0.0255(12) 0.0218(12) 0.0166(10) 0.0009(8) -0.0050(8) 0.0005(9)
C31 0.0172(10) 0.0228(12) 0.0146(9) -0.0019(8) -0.0040(7) 0.0012(9)
C32 0.0152(9) 0.0200(11) 0.0158(9) -0.0012(8) -0.0013(7) 0.0002(8)
C33 0.0141(9) 0.0234(12) 0.0145(9) -0.0004(8) 0.0010(7) 0.0011(8)
C34 0.0208(11) 0.0262(13) 0.0165(10) 0.0015(9) -0.0018(8) 0.0010(9)
C35 0.0298(13) 0.0277(14) 0.0247(12) 0.0070(10) -0.0030(10) -0.0002(11)
C36 0.0309(14) 0.0229(13) 0.0336(13) 0.0041(11) -0.0036(11) -0.0042(11)
C37 0.0235(12) 0.0235(13) 0.0254(11) -0.0004(9) -0.0047(9) -0.0051(10)
C38 0.0157(10) 0.0270(13) 0.0147(9) -0.0022(8) -0.0025(7) -0.0015(9)
C39 0.0202(11) 0.0209(12) 0.0230(11) -0.0035(9) 0.0067(8) -0.0012(9)
C40 0.0205(10) 0.0134(10) 0.0202(10) 0.0013(8) 0.0043(8) -0.0019(8)
C41 0.0230(12) 0.0159(11) 0.0294(12) -0.0002(9) -0.0010(9) 0.0011(9)
C42 0.0282(13) 0.0195(12) 0.0290(12) -0.0039(10) -0.0051(10) -0.0030(10)
C43 0.0261(12) 0.0139(11) 0.0233(11) -0.0021(8) 0.0034(9) -0.0032(9)
C44 0.0202(10) 0.0159(11) 0.0216(10) -0.0008(8) 0.0048(8) -0.0026(9)
C45 0.0272(13) 0.0218(13) 0.0322(13) -0.0039(10) 0.0042(10) 0.0046(10)
C46 0.0265(13) 0.0336(16) 0.0378(15) -0.0015(12) 0.0026(11) 0.0106(12)
C47 0.0235(12) 0.0403(17) 0.0272(12) -0.0035(11) -0.0026(10) 0.0017(12)
C48 0.0239(12) 0.0250(13) 0.0222(11) -0.0044(9) 0.0011(9) -0.0004(10)
C49 0.0210(11) 0.0157(11) 0.0191(10) 0.0004(8) 0.0052(8) -0.0024(8)
C50 0.0221(12) 0.0231(13) 0.0309(13) -0.0087(10) 0.0037(9) -0.0032(10)
O12 0.112(3) 0.109(3) 0.075(2) 0.005(2) 0.006(2) -0.015(3)
C51 0.220(6) 0.146(5) 0.071(3) -0.035(3) 0.065(4) -0.101(5)
C52 0.220(6) 0.146(5) 0.071(3) -0.035(3) 0.065(4) -0.101(5)

loop_
_atom_type_symbol
_atom_type_description
_atom_type_scat_dispersion_real
_atom_type_scat_dispersion_imag
_atom_type_scat_source
C C 0.0033 0.0016 'International Tables Vol C Tables 4.2.6.8 and 6.1.1.4'
H H 0.0000 0.0000 'International Tables Vol C Tables 4.2.6.8 and 6.1.1.4'
N N 0.0061 0.0033 'International Tables Vol C Tables 4.2.6.8 and 6.1.1.4'
O O 0.0106 0.0060 'International Tables Vol C Tables 4.2.6.8 and 6.1.1.4'
Cd Cd -0.8075 1.2024 'International Tables Vol C Tables 4.2.6.8 and 6.1.1.4'

loop_
_geom_angle_atom_site_label_1
_geom_angle_atom_site_label_2
_geom_angle_atom_site_label_3
_geom_angle
_geom_angle_site_symmetry_1
_geom_angle_site_symmetry_3
_geom_angle_publ_flag
O8 Cd1 O4 134.47(7) . . ?
O8 Cd1 O10 79.95(7) . 2_656 ?
O4 Cd1 O10 144.61(7) . 2_656 ?
O8 Cd1 O7 82.34(7) . 4_575 ?
O4 Cd1 O7 78.57(6) . 4_575 ?
O10 Cd1 O7 103.12(8) 2_656 4_575 ?
O8 Cd1 N1 103.13(8) . . ?
O4 Cd1 N1 81.49(7) . . ?
O10 Cd1 N1 100.51(9) 2_656 . ?
O7 Cd1 N1 156.33(7) 4_575 . ?
O8 Cd1 O11 134.19(7) . 2_656 ?
O4 Cd1 O11 90.87(7) . 2_656 ?
O10 Cd1 O11 54.24(7) 2_656 2_656 ?
O7 Cd1 O11 105.37(7) 4_575 2_656 ?
N1 Cd1 O11 87.46(8) . 2_656 ?
O8 Cd1 C50 106.98(8) . 2_656 ?
O4 Cd1 C50 118.06(8) . 2_656 ?
O10 Cd1 C50 27.04(8) 2_656 2_656 ?
O7 Cd1 C50 107.28(7) 4_575 2_656 ?
N1 Cd1 C50 93.28(8) . 2_656 ?
O11 Cd1 C50 27.25(7) 2_656 2_656 ?
O5 Cd2 O3 103.79(9) . 2_747 ?
O5 Cd2 O6 169.69(7) . 4_575 ?
O3 Cd2 O6 86.45(9) 2_747 4_575 ?
O5 Cd2 N4 88.97(8) . 4_475 ?
O3 Cd2 N4 89.92(11) 2_747 4_475 ?
O6 Cd2 N4 92.22(8) 4_575 4_475 ?
O5 Cd2 O9 88.33(7) . . ?
O3 Cd2 O9 93.27(10) 2_747 . ?
O6 Cd2 O9 89.97(7) 4_575 . ?
N4 Cd2 O9 176.23(8) 4_475 . ?
O5 Cd2 O7 114.81(7) . 4_575 ?
O3 Cd2 O7 140.51(9) 2_747 4_575 ?
O6 Cd2 O7 54.89(6) 4_575 4_575 ?
N4 Cd2 O7 98.49(7) 4_475 4_575 ?
O9 Cd2 O7 80.30(6) . 4_575 ?
O5 Cd2 C38 142.52(8) . 4_575 ?
O3 Cd2 C38 113.22(9) 2_747 4_575 ?
O6 Cd2 C38 27.18(7) 4_575 4_575 ?
N4 Cd2 C38 96.58(8) 4_475 4_575 ?
O9 Cd2 C38 84.01(7) . 4_575 ?
O7 Cd2 C38 27.72(7) 4_575 4_575 ?
C11 O2 C14 116.5(2) . . ?
C20 O3 Cd2 165.5(3) . 2_757 ?
C27 O4 Cd1 138.82(16) . . ?
C27 O5 Cd2 110.73(15) . . ?
C38 O6 Cd2 96.43(15) . 4_676 ?
C38 O7 Cd1 133.63(15) . 4_676 ?
C38 O7 Cd2 87.73(14) . 4_676 ?
Cd1 O7 Cd2 93.04(6) 4_676 4_676 ?
C39 O8 Cd1 102.13(15) . . ?
C39 O9 Cd2 125.85(16) . . ?
C50 O10 Cd1 95.78(17) . 2_646 ?
C50 O11 Cd1 87.13(17) . 2_646 ?
C5 N1 C1 117.2(2) . . ?
C5 N1 Cd1 117.60(18) . . ?
C1 N1 Cd1 122.36(18) . . ?
C7 N2 C6 120.2(2) . . ?
C7 N2 H2A 119.9 . . ?
C6 N2 H2A 119.9 . . ?
C20 N3 C21 123.3(3) . . ?
C20 N3 H3A 118.4 . . ?
C21 N3 H3A 118.4 . . ?
C25 N4 C26 117.9(2) . . ?
C25 N4 Cd2 122.68(19) . 4_776 ?
C26 N4 Cd2 119.03(18) . 4_776 ?
N1 C1 C2 123.9(3) . . ?
N1 C1 H1A 118.1 . . ?
C2 C1 H1A 118.1 . . ?
C3 C2 C1 117.3(3) . . ?
C3 C2 C6 122.4(3) . . ?
C1 C2 C6 120.3(3) . . ?
C2 C3 C4 119.8(3) . . ?
C2 C3 H3B 120.1 . . ?
C4 C3 H3B 120.1 . . ?
C5 C4 C3 118.6(3) . . ?
C5 C4 H4B 120.7 . . ?
C3 C4 H4B 120.7 . . ?
N1 C5 C4 123.1(3) . . ?
N1 C5 H5A 118.4 . . ?
C4 C5 H5A 118.4 . . ?
N2 C6 C2 113.1(2) . . ?
N2 C6 H6A 109.0 . . ?
C2 C6 H6A 109.0 . . ?
N2 C6 H6B 109.0 . . ?
C2 C6 H6B 109.0 . . ?
H6A C6 H6B 107.8 . . ?
O1 C7 N2 120.2(3) . . ?
O1 C7 C8 121.1(2) . . ?
N2 C7 C8 118.6(2) . . ?
C9 C8 C13 118.3(3) . . ?
C9 C8 C7 122.4(2) . . ?
C13 C8 C7 119.2(2) . . ?
C10 C9 C8 121.6(2) . . ?
C10 C9 H9A 119.2 . . ?
C8 C9 H9A 119.2 . . ?
C9 C10 C11 118.8(3) . . ?
C9 C10 H10A 120.6 . . ?
C11 C10 H10A 120.6 . . ?
O2 C11 C10 121.9(3) . . ?
O2 C11 C12 117.0(2) . . ?
C10 C11 C12 121.0(3) . . ?
C13 C12 C11 119.3(2) . . ?
C13 C12 H12A 120.3 . . ?
C11 C12 H12A 120.3 . . ?
C12 C13 C8 120.9(3) . . ?
C12 C13 H13A 119.5 . . ?
C8 C13 H13A 119.5 . . ?
C19 C14 C15 120.9(3) . . ?
C19 C14 O2 118.3(3) . . ?
C15 C14 O2 120.7(3) . . ?
C14 C15 C16 119.4(3) . . ?
C14 C15 H15A 120.3 . . ?
C16 C15 H15A 120.3 . . ?
C17 C16 C15 120.7(3) . . ?
C17 C16 H16A 119.6 . . ?
C15 C16 H16A 119.6 . . ?
C16 C17 C18 118.7(3) . . ?
C16 C17 C20 123.2(3) . . ?
C18 C17 C20 118.1(3) . . ?
C19 C18 C17 120.8(3) . . ?
C19 C18 H18A 119.6 . . ?
C17 C18 H18A 119.6 . . ?
C14 C19 C18 119.4(3) . . ?
C14 C19 H19A 120.3 . . ?
C18 C19 H19A 120.3 . . ?
O3 C20 N3 120.8(3) . . ?
O3 C20 C17 121.3(3) . . ?
N3 C20 C17 118.0(2) . . ?
N3 C21 C22 111.8(2) . . ?
N3 C21 H21A 109.2 . . ?
C22 C21 H21A 109.2 . . ?
N3 C21 H21B 109.2 . . ?
C22 C21 H21B 109.2 . . ?
H21A C21 H21B 107.9 . . ?
C23 C22 C26 117.8(3) . . ?
C23 C22 C21 121.8(3) . . ?
C26 C22 C21 120.5(3) . . ?
C24 C23 C22 119.5(3) . . ?
C24 C23 H23A 120.3 . . ?
C22 C23 H23A 120.3 . . ?
C25 C24 C23 118.8(3) . . ?
C25 C24 H24A 120.6 . . ?
C23 C24 H24A 120.6 . . ?
N4 C25 C24 122.9(3) . . ?
N4 C25 H25A 118.5 . . ?
C24 C25 H25A 118.5 . . ?
N4 C26 C22 123.1(3) . . ?
N4 C26 H26A 118.5 . . ?
C22 C26 H26A 118.5 . . ?
O4 C27 O5 122.9(2) . . ?
O4 C27 C28 121.4(2) . . ?
O5 C27 C28 115.8(2) . . ?
C29 C28 C33 119.6(2) . . ?
C29 C28 C27 115.5(2) . . ?
C33 C28 C27 124.9(2) . . ?
C28 C29 C30 121.5(2) . . ?
C28 C29 H29A 119.2 . . ?
C30 C29 H29A 119.2 . . ?
C31 C30 C29 120.8(2) . . ?
C31 C30 H30A 119.6 . . ?
C29 C30 H30A 119.6 . . ?
C30 C31 C32 120.0(2) . . ?
C30 C31 C38 116.0(2) . . ?
C32 C31 C38 124.1(2) . . ?
C37 C32 C33 118.6(2) . . ?
C37 C32 C31 122.2(2) . . ?
C33 C32 C31 119.2(2) . . ?
C34 C33 C32 118.0(2) . . ?
C34 C33 C28 123.1(2) . . ?
C32 C33 C28 118.8(2) . . ?
C35 C34 C33 121.5(2) . . ?
C35 C34 H34A 119.3 . . ?
C33 C34 H34A 119.3 . . ?
C34 C35 C36 120.5(2) . . ?
C34 C35 H35A 119.7 . . ?
C36 C35 H35A 119.7 . . ?
C37 C36 C35 120.4(3) . . ?
C37 C36 H36A 119.8 . . ?
C35 C36 H36A 119.8 . . ?
C36 C37 C32 121.0(2) . . ?
C36 C37 H37A 119.5 . . ?
C32 C37 H37A 119.5 . . ?
O6 C38 O7 120.9(2) . . ?
O6 C38 C31 120.9(2) . . ?
O7 C38 C31 118.2(2) . . ?
O6 C38 Cd2 56.38(12) . 4_676 ?
O7 C38 Cd2 64.55(12) . 4_676 ?
C31 C38 Cd2 177.26(18) . 4_676 ?
O8 C39 O9 122.0(2) . . ?
O8 C39 C40 117.0(2) . . ?
O9 C39 C40 121.0(2) . . ?
C41 C40 C49 120.1(2) . . ?
C41 C40 C39 117.0(2) . . ?
C49 C40 C39 122.8(2) . . ?
C40 C41 C42 121.0(2) . . ?
C40 C41 H41A 119.5 . . ?
C42 C41 H41A 119.5 . . ?
C43 C42 C41 120.6(2) . . ?
C43 C42 H42A 119.7 . . ?
C41 C42 H42A 119.7 . . ?
C42 C43 C44 120.3(2) . . ?
C42 C43 C50 118.0(2) . . ?
C44 C43 C50 121.6(2) . . ?
C45 C44 C43 122.1(2) . . ?
C45 C44 C49 118.7(2) . . ?
C43 C44 C49 119.2(2) . . ?
C46 C45 C44 121.2(3) . . ?
C46 C45 H45A 119.4 . . ?
C44 C45 H45A 119.4 . . ?
C45 C46 C47 120.2(3) . . ?
C45 C46 H46A 119.9 . . ?
C47 C46 H46A 119.9 . . ?
C48 C47 C46 120.4(3) . . ?
C48 C47 H47A 119.8 . . ?
C46 C47 H47A 119.8 . . ?
C47 C48 C49 121.1(2) . . ?
C47 C48 H48A 119.4 . . ?
C49 C48 H48A 119.4 . . ?
C48 C49 C40 123.0(2) . . ?
C48 C49 C44 118.3(2) . . ?
C40 C49 C44 118.6(2) . . ?
O10 C50 O11 122.6(3) . . ?
O10 C50 C43 117.2(2) . . ?
O11 C50 C43 120.0(3) . . ?
O10 C50 Cd1 57.18(14) . 2_646 ?
O11 C50 Cd1 65.62(15) . 2_646 ?
C43 C50 Cd1 169.77(18) . 2_646 ?
C52 O12 H12B 109.5 . . ?
C52 C51 H51A 109.5 . . ?
C52 C51 H51B 109.5 . . ?
H51A C51 H51B 109.5 . . ?
C52 C51 H51C 109.5 . . ?
H51A C51 H51C 109.5 . . ?
H51B C51 H51C 109.5 . . ?
O12 C52 C51 109.2(5) . . ?
O12 C52 H52A 109.8 . . ?
C51 C52 H52A 109.8 . . ?
O12 C52 H52B 109.8 . . ?
C51 C52 H52B 109.8 . . ?
H52A C52 H52B 108.3 . . ?

loop_
_geom_bond_atom_site_label_1
_geom_bond_atom_site_label_2
_geom_bond_distance
_geom_bond_site_symmetry_2
_geom_bond_publ_flag
Cd1 O8 2.2847(18) . ?
Cd1 O4 2.3030(17) . ?
Cd1 O10 2.303(2) 2_656 ?
Cd1 O7 2.3561(18) 4_575 ?
Cd1 N1 2.366(2) . ?
Cd1 O11 2.487(2) 2_656 ?
Cd1 C50 2.727(3) 2_656 ?
Cd2 O5 2.1979(17) . ?
Cd2 O3 2.227(2) 2_747 ?
Cd2 O6 2.2929(18) 4_575 ?
Cd2 N4 2.325(2) 4_475 ?
Cd2 O9 2.3688(18) . ?
Cd2 O7 2.4724(18) 4_575 ?
Cd2 C38 2.736(2) 4_575 ?
O1 C7 1.239(3) . ?
O2 C11 1.380(4) . ?
O2 C14 1.383(3) . ?
O3 C20 1.232(4) . ?
O4 C27 1.253(3) . ?
O5 C27 1.268(3) . ?
O6 C38 1.258(3) . ?
O7 C38 1.274(3) . ?
O8 C39 1.260(3) . ?
O9 C39 1.270(3) . ?
O10 C50 1.246(4) . ?
O11 C50 1.250(3) . ?
N1 C5 1.336(4) . ?
N1 C1 1.352(3) . ?
N2 C7 1.350(3) . ?
N2 C6 1.448(4) . ?
N2 H2A 0.8600 . ?
N3 C20 1.328(4) . ?
N3 C21 1.458(3) . ?
N3 H3A 0.8600 . ?
N4 C25 1.337(4) . ?
N4 C26 1.341(4) . ?
C1 C2 1.391(4) . ?
C1 H1A 0.9300 . ?
C2 C3 1.381(4) . ?
C2 C6 1.518(4) . ?
C3 C4 1.390(4) . ?
C3 H3B 0.9300 . ?
C4 C5 1.382(4) . ?
C4 H4B 0.9300 . ?
C5 H5A 0.9300 . ?
C6 H6A 0.9700 . ?
C6 H6B 0.9700 . ?
C7 C8 1.484(4) . ?
C8 C9 1.389(4) . ?
C8 C13 1.404(4) . ?
C9 C10 1.382(4) . ?
C9 H9A 0.9300 . ?
C10 C11 1.388(4) . ?
C10 H10A 0.9300 . ?
C11 C12 1.389(4) . ?
C12 C13 1.376(4) . ?
C12 H12A 0.9300 . ?
C13 H13A 0.9300 . ?
C14 C19 1.365(5) . ?
C14 C15 1.376(4) . ?
C15 C16 1.383(4) . ?
C15 H15A 0.9300 . ?
C16 C17 1.380(4) . ?
C16 H16A 0.9300 . ?
C17 C18 1.385(4) . ?
C17 C20 1.483(4) . ?
C18 C19 1.385(5) . ?
C18 H18A 0.9300 . ?
C19 H19A 0.9300 . ?
C21 C22 1.508(4) . ?
C21 H21A 0.9700 . ?
C21 H21B 0.9700 . ?
C22 C23 1.388(4) . ?
C22 C26 1.389(4) . ?
C23 C24 1.379(5) . ?
C23 H23A 0.9300 . ?
C24 C25 1.377(4) . ?
C24 H24A 0.9300 . ?
C25 H25A 0.9300 . ?
C26 H26A 0.9300 . ?
C27 C28 1.520(3) . ?
C28 C29 1.380(3) . ?
C28 C33 1.437(3) . ?
C29 C30 1.403(3) . ?
C29 H29A 0.9300 . ?
C30 C31 1.375(4) . ?
C30 H30A 0.9300 . ?
C31 C32 1.437(3) . ?
C31 C38 1.505(3) . ?
C32 C37 1.422(4) . ?
C32 C33 1.434(3) . ?
C33 C34 1.425(3) . ?
C34 C35 1.360(4) . ?
C34 H34A 0.9300 . ?
C35 C36 1.400(4) . ?
C35 H35A 0.9300 . ?
C36 C37 1.372(4) . ?
C36 H36A 0.9300 . ?
C37 H37A 0.9300 . ?
C39 C40 1.501(3) . ?
C40 C41 1.374(3) . ?
C40 C49 1.425(3) . ?
C41 C42 1.404(4) . ?
C41 H41A 0.9300 . ?
C42 C43 1.367(4) . ?
C42 H42A 0.9300 . ?
C43 C44 1.423(3) . ?
C43 C50 1.513(3) . ?
C44 C45 1.419(4) . ?
C44 C49 1.430(3) . ?
C45 C46 1.362(4) . ?
C45 H45A 0.9300 . ?
C46 C47 1.408(4) . ?
C46 H46A 0.9300 . ?
C47 C48 1.363(4) . ?
C47 H47A 0.9300 . ?
C48 C49 1.422(3) . ?
C48 H48A 0.9300 . ?
O12 C52 1.4488(10) . ?
O12 H12B 0.8200 . ?
C51 C52 1.5012(10) . ?
C51 H51A 0.9600 . ?
C51 H51B 0.9600 . ?
C51 H51C 0.9600 . ?
C52 H52A 0.9700 . ?
C52 H52B 0.9700 . ?
